data_2219274
loop_
_publ_author_name
'Yu, Zhang'
'Tang, Guodong'
'Zhao, Jianying'
'Jiang, Zhengjing'

_publ_section_title Hexakis(2-amino-4-methylpyridine-\k<i>N</i>^1^)dioxidohexa-\m~4~-sulfido-hexacopper(I)divanadium(V)
_journal_coeditor_code BV2103
_journal_issue 9
_journal_name_full 'Acta Crystallographica Section E'
_journal_page_first m1217
_journal_paper_doi 10.1107/S1600536808027165
_journal_volume 64
_journal_year 2008
_chemical_formula_iupac '[Cu6 V2 O2 S6 (C6 H8 N2)6]'
_chemical_formula_moiety 'C36 H48 Cu6 N12 O2 S6 V2'
_chemical_formula_sum 'C36 H48 Cu6 N12 O2 S6 V2'
_chemical_formula_weight 1356.34
_chemical_name_systematic
;
Hexakis(2-amino-4-methylpyridine-\kN^1^)dioxidohexa-\m~4~-sulfido-\
hexacopper(I)divanadium(V)
;
_space_group_IT_number 148
_symmetry_cell_setting hexagonal
_symmetry_space_group_name_Hall '-R 3'
_symmetry_space_group_name_H-M 'R -3 :H'
_atom_sites_solution_hydrogens geom
_atom_sites_solution_primary direct
_atom_sites_solution_secondary difmap
_audit_creation_method SHELXL-97
_cell_angle_alpha 90.00
_cell_angle_beta 90.00
_cell_angle_gamma 120.00
_cell_formula_units_Z 3
_cell_length_a 14.139(2)
_cell_length_b 14.139(2)
_cell_length_c 20.830(4)
_cell_measurement_reflns_used 6634
_cell_measurement_temperature 293(2)
_cell_measurement_theta_max 27.49
_cell_measurement_theta_min 1.93
_cell_volume 3606.3(10)
_computing_cell_refinement 'SAINT (Bruker, 2004)'
_computing_data_collection 'APEX2 (Bruker, 2004)'
_computing_data_reduction 'SAINT (Bruker, 2004)'
_computing_molecular_graphics 'ORTEP-3 for Windows (Farrugia, 1997)'
_computing_publication_material 'SHELXL97 (Sheldrick, 2008) and PLATON (Spek, 2003)'
_computing_structure_refinement 'SHELXL97 (Sheldrick, 2008)'
_computing_structure_solution 'SHELXS97 (Sheldrick, 2008)'
_diffrn_ambient_temperature 293(2)
_diffrn_measured_fraction_theta_full 0.992
_diffrn_measured_fraction_theta_max 0.992
_diffrn_measurement_device_type 'Bruker APEXII CCD'
_diffrn_measurement_method '\f and \w'
_diffrn_radiation_monochromator graphite
_diffrn_radiation_source 'fine-focus sealed tube'
_diffrn_radiation_type MoK\a
_diffrn_radiation_wavelength 0.71073
_diffrn_reflns_av_R_equivalents 0.0542
_diffrn_reflns_av_sigmaI/netI 0.0998
_diffrn_reflns_limit_h_max 18
_diffrn_reflns_limit_h_min -17
_diffrn_reflns_limit_k_max 18
_diffrn_reflns_limit_k_min -12
_diffrn_reflns_limit_l_max 27
_diffrn_reflns_limit_l_min -26
_diffrn_reflns_number 6168
_diffrn_reflns_theta_full 27.49
_diffrn_reflns_theta_max 27.49
_diffrn_reflns_theta_min 1.93
_diffrn_standards_decay_% 0
_diffrn_standards_interval_time 5
_diffrn_standards_number 28
_exptl_absorpt_coefficient_mu 3.279
_exptl_absorpt_correction_T_max 0.611
_exptl_absorpt_correction_T_min 0.465
_exptl_absorpt_correction_type multi-scan
_exptl_absorpt_process_details '(SADABS; Bruker, 2000)'
_exptl_crystal_colour black
_exptl_crystal_density_diffrn 1.874
_exptl_crystal_density_method 'not measured'
_exptl_crystal_description block
_exptl_crystal_F_000 2040
_exptl_crystal_size_max 0.3
_exptl_crystal_size_mid 0.2
_exptl_crystal_size_min 0.15
_refine_diff_density_max 0.584
_refine_diff_density_min -0.694
_refine_ls_extinction_method none
_refine_ls_goodness_of_fit_ref 1.023
_refine_ls_hydrogen_treatment constr
_refine_ls_matrix_type full
_refine_ls_number_parameters 97
_refine_ls_number_reflns 1837
_refine_ls_number_restraints 0
_refine_ls_restrained_S_all 1.023
_refine_ls_R_factor_all 0.0929
_refine_ls_R_factor_gt 0.0502
_refine_ls_shift/su_max 0.001
_refine_ls_shift/su_mean 0.000
_refine_ls_structure_factor_coef Fsqd
_refine_ls_weighting_details 'calc w=1/[\s^2^(Fo^2^)+(0.0525P)^2^] where P=(Fo^2^+2Fc^2^)/3'
_refine_ls_weighting_scheme calc
_refine_ls_wR_factor_gt 0.1181
_refine_ls_wR_factor_ref 0.1276
_reflns_number_gt 1092
_reflns_number_total 1837
_reflns_threshold_expression I>2\s(I)
_cod_data_source_file bv2103.cif
_cod_data_source_block I
_cod_original_cell_volume 3606.2(10)
_cod_original_sg_symbol_H-M 'R -3'
_cod_database_code 2219274
_cod_database_fobs_code 2219274

loop_
_symmetry_equiv_pos_as_xyz
'x, y, z'
'-y, x-y, z'
'-x+y, -x, z'
'x+2/3, y+1/3, z+1/3'
'-y+2/3, x-y+1/3, z+1/3'
'-x+y+2/3, -x+1/3, z+1/3'
'x+1/3, y+2/3, z+2/3'
'-y+1/3, x-y+2/3, z+2/3'
'-x+y+1/3, -x+2/3, z+2/3'
'-x, -y, -z'
'y, -x+y, -z'
'x-y, x, -z'
'-x+2/3, -y+1/3, -z+1/3'
'y+2/3, -x+y+1/3, -z+1/3'
'x-y+2/3, x+1/3, -z+1/3'
'-x+1/3, -y+2/3, -z+2/3'
'y+1/3, -x+y+2/3, -z+2/3'
'x-y+1/3, x+2/3, -z+2/3'

loop_
_atom_site_type_symbol
_atom_site_label
_atom_site_fract_x
_atom_site_fract_y
_atom_site_fract_z
_atom_site_U_iso_or_equiv
_atom_site_adp_type
_atom_site_calc_flag
_atom_site_refinement_flags
_atom_site_occupancy
Cu Cu1 0.15031(5) 0.98780(5) 0.96002(3) 0.0233(3) Uani d . 1
V V1 0.0000 1.0000 0.88657(7) 0.0207(4) Uani d S 1
S S1 0.14481(11) 0.99064(11) 1.07850(6) 0.0200(4) Uani d . 1
N N1 0.2966(4) 1.0004(4) 0.9392(2) 0.0247(12) Uani d . 1
N N2 0.2279(4) 0.8233(4) 0.9034(2) 0.0412(14) Uani d . 1
H H2A 0.1631 0.8107 0.9120 0.049 Uiso calc R 1
H H2B 0.2373 0.7723 0.8878 0.049 Uiso calc R 1
C C2 0.4198(5) 0.9427(5) 0.9031(3) 0.0269(14) Uani d . 1
H H2C 0.4295 0.8870 0.8865 0.032 Uiso calc R 1
O O1 0.0000 1.0000 0.8089(3) 0.0252(16) Uani d S 1
C C1 0.3149(5) 0.9230(5) 0.9147(2) 0.0227(13) Uani d . 1
C C4 0.4909(5) 1.1207(5) 0.9417(3) 0.0309(15) Uani d . 1
H H4A 0.5492 1.1893 0.9518 0.037 Uiso calc R 1
C C5 0.3854(5) 1.0969(5) 0.9528(3) 0.0296(15) Uani d . 1
H H5A 0.3749 1.1511 0.9710 0.036 Uiso calc R 1
C C3 0.5092(5) 1.0422(5) 0.9155(3) 0.0255(14) Uani d . 1
C C6 0.6221(5) 1.0633(6) 0.9020(3) 0.0424(18) Uani d . 1
H H6A 0.6744 1.1371 0.9134 0.064 Uiso calc R 1
H H6B 0.6289 1.0522 0.8571 0.064 Uiso calc R 1
H H6C 0.6356 1.0139 0.9267 0.064 Uiso calc R 1

loop_
_atom_site_aniso_label
_atom_site_aniso_U_11
_atom_site_aniso_U_22
_atom_site_aniso_U_33
_atom_site_aniso_U_12
_atom_site_aniso_U_13
_atom_site_aniso_U_23
Cu1 0.0191(4) 0.0213(4) 0.0307(4) 0.0111(4) 0.0002(3) 0.0007(3)
V1 0.0197(6) 0.0197(6) 0.0226(9) 0.0098(3) 0.000 0.000
S1 0.0180(8) 0.0194(8) 0.0234(7) 0.0099(7) -0.0012(6) 0.0018(6)
N1 0.027(3) 0.030(3) 0.020(2) 0.016(3) -0.002(2) -0.003(2)
N2 0.026(3) 0.030(3) 0.063(4) 0.011(3) 0.012(3) -0.007(3)
C2 0.025(4) 0.034(4) 0.030(3) 0.022(3) 0.006(3) -0.002(3)
O1 0.030(2) 0.030(2) 0.016(3) 0.0150(12) 0.000 0.000
C1 0.024(4) 0.023(3) 0.021(3) 0.012(3) -0.002(3) -0.003(3)
C4 0.022(4) 0.029(4) 0.039(4) 0.010(3) -0.003(3) -0.003(3)
C5 0.031(4) 0.021(4) 0.037(4) 0.013(3) 0.004(3) -0.004(3)
C3 0.024(4) 0.037(4) 0.022(3) 0.020(3) -0.001(3) 0.003(3)
C6 0.029(4) 0.066(5) 0.040(4) 0.030(4) 0.006(3) 0.006(4)

loop_
_atom_type_symbol
_atom_type_description
_atom_type_scat_dispersion_real
_atom_type_scat_dispersion_imag
_atom_type_scat_source
C C 0.0033 0.0016 'International Tables Vol C Tables 4.2.6.8 and 6.1.1.4'
H H 0.0000 0.0000 'International Tables Vol C Tables 4.2.6.8 and 6.1.1.4'
N N 0.0061 0.0033 'International Tables Vol C Tables 4.2.6.8 and 6.1.1.4'
O O 0.0106 0.0060 'International Tables Vol C Tables 4.2.6.8 and 6.1.1.4'
S S 0.1246 0.1234 'International Tables Vol C Tables 4.2.6.8 and 6.1.1.4'
V V 0.3005 0.5294 'International Tables Vol C Tables 4.2.6.8 and 6.1.1.4'
Cu Cu 0.3201 1.2651 'International Tables Vol C Tables 4.2.6.8 and 6.1.1.4'

loop_
_geom_angle_atom_site_label_1
_geom_angle_atom_site_label_2
_geom_angle_atom_site_label_3
_geom_angle_site_symmetry_1
_geom_angle_site_symmetry_3
_geom_angle
N1 Cu1 S1 . 11_457 121.11(14)
N1 Cu1 S1 . 12_667 107.71(14)
S1 Cu1 S1 11_457 12_667 104.91(7)
N1 Cu1 S1 . . 104.52(13)
S1 Cu1 S1 11_457 . 109.83(6)
S1 Cu1 S1 12_667 . 108.29(5)
N1 Cu1 V1 . . 132.40(12)
S1 Cu1 V1 11_457 . 52.63(4)
S1 Cu1 V1 12_667 . 52.27(4)
S1 Cu1 V1 . . 122.30(5)
N1 Cu1 Cu1 . 12_667 114.62(14)
S1 Cu1 Cu1 11_457 12_667 124.25(4)
S1 Cu1 Cu1 12_667 12_667 57.07(4)
S1 Cu1 Cu1 . 12_667 51.37(4)
V1 Cu1 Cu1 . 12_667 90.71(3)
N1 Cu1 Cu1 . 11_457 127.78(13)
S1 Cu1 Cu1 11_457 11_457 57.48(4)
S1 Cu1 Cu1 12_667 11_457 123.48(4)
S1 Cu1 Cu1 . 11_457 52.52(4)
V1 Cu1 Cu1 . 11_457 90.71(3)
Cu1 Cu1 Cu1 12_667 11_457 87.63(4)
O1 V1 S1 . 12_667 108.97(5)
O1 V1 S1 . 10_577 108.97(5)
S1 V1 S1 12_667 10_577 109.97(5)
O1 V1 S1 . 11_457 108.97(5)
S1 V1 S1 12_667 11_457 109.97(5)
S1 V1 S1 10_577 11_457 109.97(5)
O1 V1 Cu1 . 2_675 124.62(3)
S1 V1 Cu1 12_667 2_675 54.36(4)
S1 V1 Cu1 10_577 2_675 55.61(4)
S1 V1 Cu1 11_457 2_675 126.41(7)
O1 V1 Cu1 . 3_465 124.62(3)
S1 V1 Cu1 12_667 3_465 126.41(7)
S1 V1 Cu1 10_577 3_465 54.36(4)
S1 V1 Cu1 11_457 3_465 55.61(4)
Cu1 V1 Cu1 2_675 3_465 90.91(4)
O1 V1 Cu1 . . 124.62(3)
S1 V1 Cu1 12_667 . 55.61(4)
S1 V1 Cu1 10_577 . 126.41(7)
S1 V1 Cu1 11_457 . 54.36(4)
Cu1 V1 Cu1 2_675 . 90.91(4)
Cu1 V1 Cu1 3_465 . 90.91(4)
V1 S1 Cu1 10_577 12_667 73.01(5)
V1 S1 Cu1 10_577 11_457 72.12(5)
Cu1 S1 Cu1 12_667 11_457 112.24(6)
V1 S1 Cu1 10_577 . 111.28(7)
Cu1 S1 Cu1 12_667 . 71.15(4)
Cu1 S1 Cu1 11_457 . 70.41(4)
C5 N1 C1 . . 116.4(5)
C5 N1 Cu1 . . 115.9(4)
C1 N1 Cu1 . . 127.6(4)
C1 N2 H2A . . 120.0
C1 N2 H2B . . 120.0
H2A N2 H2B . . 120.0
C3 C2 C1 . . 121.3(5)
C3 C2 H2C . . 119.4
C1 C2 H2C . . 119.4
N1 C1 N2 . . 118.1(5)
N1 C1 C2 . . 121.6(5)
N2 C1 C2 . . 120.2(5)
C3 C4 C5 . . 119.3(5)
C3 C4 H4A . . 120.3
C5 C4 H4A . . 120.3
N1 C5 C4 . . 124.1(5)
N1 C5 H5A . . 117.9
C4 C5 H5A . . 117.9
C2 C3 C4 . . 117.2(5)
C2 C3 C6 . . 121.0(5)
C4 C3 C6 . . 121.8(6)
C3 C6 H6A . . 109.5
C3 C6 H6B . . 109.5
H6A C6 H6B . . 109.5
C3 C6 H6C . . 109.5
H6A C6 H6C . . 109.5
H6B C6 H6C . . 109.5

loop_
_geom_bond_atom_site_label_1
_geom_bond_atom_site_label_2
_geom_bond_site_symmetry_2
_geom_bond_distance
Cu1 N1 . 2.033(4)
Cu1 S1 11_457 2.2886(15)
Cu1 S1 12_667 2.3353(15)
Cu1 S1 . 2.4701(16)
Cu1 V1 . 2.6932(11)
Cu1 Cu1 12_667 2.7725(10)
Cu1 Cu1 11_457 2.7725(10)
V1 O1 . 1.618(6)
V1 S1 12_667 2.2382(15)
V1 S1 10_577 2.2382(15)
V1 S1 11_457 2.2382(15)
V1 Cu1 2_675 2.6932(11)
V1 Cu1 3_465 2.6932(11)
S1 V1 10_577 2.2382(15)
S1 Cu1 12_667 2.2886(15)
S1 Cu1 11_457 2.3353(15)
N1 C5 . 1.344(7)
N1 C1 . 1.344(6)
N2 C1 . 1.350(7)
N2 H2A . 0.8600
N2 H2B . 0.8600
C2 C3 . 1.366(8)
C2 C1 . 1.387(7)
C2 H2C . 0.9300
C4 C3 . 1.373(8)
C4 C5 . 1.374(7)
C4 H4A . 0.9300
C5 H5A . 0.9300
C3 C6 . 1.498(7)
C6 H6A . 0.9600
C6 H6B . 0.9600
C6 H6C . 0.9600
